data_7158356
loop_
_publ_author_name
'Efremova, Mariia M.'
'Makarova, Anastasia A.'
'Novikov, Alexander S.'
'Kryukova, Mariya A.'
'Kuznetsov, Mikhail A.'
'Molchanov, Alexander P.'

_publ_section_title
;
 Regio- and stereoselective (3 + 2)-cycloaddition reactions of nitrones
 with cyclic allenes.
;
_journal_issue 44
_journal_name_full 'Organic &amp; biomolecular chemistry'
_journal_page_first 9773
_journal_page_last 9784
_journal_paper_doi 10.1039/d1ob01584b
_journal_volume 19
_journal_year 2021
_chemical_formula_moiety 'C22 H25 Cl2 N O6'
_chemical_formula_sum 'C22 H25 Cl2 N O6'
_chemical_formula_weight 470.33
_space_group_crystal_system monoclinic
_space_group_IT_number 14
_space_group_name_Hall '-P 2yn'
_space_group_name_H-M_alt 'P 1 21/n 1'
_atom_sites_solution_hydrogens geom
_audit_creation_date 2021-05-19
_audit_creation_method
;
Olex2 1.2
(compiled 2018.05.29 svn.r3508 for OlexSys, GUI svn.r5506)
;
_audit_update_record
;
2021-05-21 deposited with the CCDC.	2021-10-26 downloaded from the CCDC.
;
_cell_angle_alpha 90
_cell_angle_beta 92.532(2)
_cell_angle_gamma 90
_cell_formula_units_Z 4
_cell_length_a 13.0854(3)
_cell_length_b 7.50448(14)
_cell_length_c 22.3639(5)
_cell_measurement_reflns_used 11447
_cell_measurement_temperature 100.0(2)
_cell_measurement_theta_max 76.4200
_cell_measurement_theta_min 3.9490
_cell_volume 2193.97(8)
_computing_cell_refinement 'CrysAlisPro 1.171.40.84a (Rigaku OD, 2020)'
_computing_data_collection 'CrysAlisPro 1.171.40.84a (Rigaku OD, 2020)'
_computing_data_reduction 'CrysAlisPro 1.171.40.84a (Rigaku OD, 2020)'
_computing_molecular_graphics 'Olex2 (Dolomanov et al., 2009)'
_computing_publication_material 'Olex2 (Dolomanov et al., 2009)'
_computing_structure_refinement 'ShelXL (Sheldrick, 2015)'
_computing_structure_solution 'ShelXT (Sheldrick, 2015)'
_diffrn_ambient_environment N~2~
_diffrn_ambient_temperature 100.0(2)
_diffrn_detector 'Hybrid Pixel Array Detector'
_diffrn_detector_area_resol_mean 10.0000
_diffrn_detector_type HyPix
_diffrn_measured_fraction_theta_full 0.998
_diffrn_measured_fraction_theta_max 0.998
_diffrn_measurement_details
;
List of Runs (angles in degrees, time in seconds):

  # Type    Start    End  Width  t~exp~   \w     \q     \k     \f   Frames
#--------------------------------------------------------------------------
  1  \w    -22.00  10.00   0.50    0.63    --  -47.20  22.00 -81.00   64
  2  \w    -67.00 -41.00   0.50    2.53    -- -106.00  61.00   0.00   52
  3  \w    -98.00 -43.00   0.50    2.53    -- -106.00  77.00  30.00  110
  4  \w    -71.00 -40.00   0.50    2.53    -- -106.00  61.00  90.00   62
  5  \w    -71.00 -40.00   0.50    2.53    -- -106.00  61.00 120.00   62
  6  \w    -94.00 -60.00   0.50    2.53    -- -106.00  77.00  60.00   68
  7  \w    -99.00 -61.00   0.50    2.53    -- -106.00  77.00  90.00   76
  8  \w    -79.00 -54.00   0.50    0.63    --  -47.20 -22.00 113.00   50
  9  \w    -25.00  19.00   0.50    0.63    --   47.20 -22.00 113.00   88
 10  \w     -7.00  62.00   0.50    0.63    --   47.20 -57.00  90.00  138
 11  \w     36.00  69.00   0.50    2.53    --  107.75 -61.00   0.00   66
 12  \w     65.00  93.00   0.50    2.53    --  107.75 -94.00   0.00   56
 13  \w     83.00 112.00   0.50    2.53    --  107.75-125.00   0.00   58
 14  \w     44.00  70.00   0.50    2.53    --  107.75-125.00 -90.00   52
 15  \w     38.00  85.00   0.50    2.53    --  107.75 -77.00 -90.00   94
 16  \w     37.00  71.00   0.50    2.53    --  107.75 -61.00-150.00   68
 17  \w     37.00  69.00   0.50    2.53    --  107.75 -61.00 -90.00   64
 18  \w     39.00  78.00   0.50    2.53    --  107.75-125.00   0.00   78
 19  \w     38.00 118.00   0.50    0.63    --   47.20  22.00 -81.00  160
 20  \w     96.00 135.00   0.50    2.53    --  107.75  22.00 -81.00   78
 21  \w    124.00 175.00   0.50    2.53    --  107.75  45.00   0.00  102
 22  \w    147.00 178.00   0.50    2.53    --  107.75  77.00 -30.00   62
 23  \w    103.00 172.00   0.50    2.53    --  107.75  45.00 -30.00  138
 24  \w     86.00 135.00   0.50    2.53    --  107.75  77.00 -30.00   98
 25  \w    -26.00  25.00   0.50    0.63    --   47.20 -19.00 -30.00  102
 26  \w    -64.00 -34.00   0.50    2.53    -- -106.00  61.00 -90.00   60
 27  \w    -63.00 -37.00   0.50    2.53    -- -106.00  61.00-120.00   52
 28  \w    -71.00 -36.00   0.50    2.53    -- -106.00  61.00-180.00   70
 29  \w   -171.00 -95.00   0.50    2.53    -- -106.00 -22.00 113.00  152
 30  \w   -176.00 -99.00   0.50    2.53    -- -106.00 -45.00  30.00  154
 31  \w    -24.00   1.00   0.50    0.63    --   47.20 -22.00 113.00   50
 32  \w     26.00  53.00   0.50    0.63    --   47.20  77.00 -30.00   54
 33  \w     73.00 108.00   0.50    0.63    --   47.20  37.00 -30.00   70
 34  \w     74.00  99.00   0.50    0.63    --   47.20 125.00-180.00   50
 35  \w     29.00  57.00   0.50    0.63    --   47.20  77.00  90.00   56
 36  \w     40.00  67.00   0.50    0.63    --   47.20  77.00   0.00   54
 37  \w     38.00  65.00   0.50    0.63    --   47.20  37.00 -30.00   54
 38  \w     25.00  69.00   0.50    0.63    --   47.20  77.00  30.00   88
 39  \w     52.00  93.00   0.50    0.63    --   47.20  37.00  30.00   82
 40  \w   -123.00 -88.00   0.50    2.53    -- -106.00 -66.00 -26.42   70
 41  \w   -115.00-107.50   0.50    2.53    -- -106.00 -63.00 -13.18   15
;
_diffrn_measurement_device 'four-circle diffractometer'
_diffrn_measurement_device_type 'XtaLAB Synergy, Single source at home/near, HyPix'
_diffrn_measurement_method '\w scans'
_diffrn_orient_matrix_type 'CrysAlisPro convention (1999,Acta A55,543-557)'
_diffrn_orient_matrix_UB_11 0.0319314000
_diffrn_orient_matrix_UB_12 -0.0567065000
_diffrn_orient_matrix_UB_13 0.0643404000
_diffrn_orient_matrix_UB_21 -0.1134349000
_diffrn_orient_matrix_UB_22 -0.0166777000
_diffrn_orient_matrix_UB_23 0.0149239000
_diffrn_orient_matrix_UB_31 0.0003743000
_diffrn_orient_matrix_UB_32 -0.1965924000
_diffrn_orient_matrix_UB_33 -0.0198010000
_diffrn_radiation_monochromator mirror
_diffrn_radiation_probe x-ray
_diffrn_radiation_type CuK\a
_diffrn_radiation_wavelength 1.54184
_diffrn_reflns_av_R_equivalents 0.0370
_diffrn_reflns_av_unetI/netI 0.0256
_diffrn_reflns_Laue_measured_fraction_full 0.998
_diffrn_reflns_Laue_measured_fraction_max 0.998
_diffrn_reflns_limit_h_max 15
_diffrn_reflns_limit_h_min -15
_diffrn_reflns_limit_k_max 8
_diffrn_reflns_limit_k_min -9
_diffrn_reflns_limit_l_max 23
_diffrn_reflns_limit_l_min -27
_diffrn_reflns_number 21013
_diffrn_reflns_point_group_measured_fraction_full 0.998
_diffrn_reflns_point_group_measured_fraction_max 0.998
_diffrn_reflns_theta_full 67.684
_diffrn_reflns_theta_max 69.999
_diffrn_reflns_theta_min 3.841
_diffrn_source 'micro-focus sealed X-ray tube'
_diffrn_source_type 'PhotonJet (Cu) X-ray Source'
_exptl_absorpt_coefficient_mu 3.003
_exptl_absorpt_correction_T_max 1.00000
_exptl_absorpt_correction_T_min 0.25659
_exptl_absorpt_correction_type multi-scan
_exptl_absorpt_process_details
;
CrysAlisPro 1.171.40.84a (Rigaku Oxford Diffraction, 2020)
Empirical absorption correction using spherical harmonics,
implemented in SCALE3 ABSPACK scaling algorithm.
;
_exptl_crystal_colour colourless
_exptl_crystal_density_diffrn 1.424
_exptl_crystal_description plate
_exptl_crystal_F_000 984
_exptl_crystal_size_max 0.12
_exptl_crystal_size_mid 0.11
_exptl_crystal_size_min 0.1
_refine_diff_density_max 0.346
_refine_diff_density_min -0.280
_refine_diff_density_rms 0.048
_refine_ls_extinction_method none
_refine_ls_goodness_of_fit_ref 1.044
_refine_ls_hydrogen_treatment constr
_refine_ls_matrix_type full
_refine_ls_number_parameters 283
_refine_ls_number_reflns 4140
_refine_ls_number_restraints 0
_refine_ls_restrained_S_all 1.044
_refine_ls_R_factor_all 0.0330
_refine_ls_R_factor_gt 0.0303
_refine_ls_shift/su_max 0.001
_refine_ls_shift/su_mean 0.000
_refine_ls_structure_factor_coef Fsqd
_refine_ls_weighting_details 'w=1/[\s^2^(Fo^2^)+(0.0439P)^2^+0.7992P] where P=(Fo^2^+2Fc^2^)/3'
_refine_ls_weighting_scheme calc
_refine_ls_wR_factor_gt 0.0787
_refine_ls_wR_factor_ref 0.0805
_reflns_Friedel_coverage 0.000
_reflns_number_gt 3811
_reflns_number_total 4140
_reflns_threshold_expression 'I > 2\s(I)'
_cod_data_source_file d1ob01584b2.cif
_cod_data_source_block 17723_mme-6
_cod_depositor_comments 'Adding full bibliography for 7158355--7158358.cif.'
_cod_database_code 7158356
_shelx_shelxl_version_number 2014/7
_shelx_space_group_comment
;
The symmetry employed for this shelxl refinement is uniquely defined
by the following loop, which should always be used as a source of
symmetry information in preference to the above space-group names.
They are only intended as comments.
;
_diffrn_oxdiff_digest_frames
;
0127f9cfa3ba027cbfd235253afde23dce000284cef
;
_reflns_odcompleteness_completeness 99.63
_reflns_odcompleteness_iscentric 1
_reflns_odcompleteness_theta 74.33
_olex2_refinement_description
;
1. Fixed Uiso
 At 1.2 times of:
  All C(H) groups, All C(H,H) groups
 At 1.5 times of:
  All C(H,H,H) groups
2.a Ternary CH refined with riding coordinates:
 C8(H8), C6(H6), C11(H11)
2.b Secondary CH2 refined with riding coordinates:
 C10(H10A,H10B), C9(H9A,H9B), C4(H4A,H4B), C5(H5A,H5B)
2.c Aromatic/amide H refined with riding coordinates:
 C21(H21), C3(H3), C20(H20), C18(H18), C17(H17)
2.d Idealised Me refined as rotating group:
 C22(H22A,H22B,H22C), C13(H13A,H13B,H13C), C15(H15A,H15B,H15C)
;
_olex2_submission_special_instructions 'No special instructions were received'
_oxdiff_exptl_absorpt_empirical_details
;
Empirical correction (ABSPACK) includes:
- Absorption correction using spherical harmonics
- Frame scaling
;
_oxdiff_exptl_absorpt_empirical_full_max 2.239
_oxdiff_exptl_absorpt_empirical_full_min 0.659

loop_
_space_group_symop_operation_xyz
'x, y, z'
'-x+1/2, y+1/2, -z+1/2'
'-x, -y, -z'
'x-1/2, -y-1/2, z-1/2'

loop_
_atom_site_label
_atom_site_type_symbol
_atom_site_fract_x
_atom_site_fract_y
_atom_site_fract_z
_atom_site_U_iso_or_equiv
_atom_site_adp_type
_atom_site_occupancy
_atom_site_site_symmetry_order
_atom_site_calc_flag
_atom_site_refinement_flags_posn
_atom_site_refinement_flags_adp
_atom_site_refinement_flags_occupancy
_atom_site_disorder_assembly
_atom_site_disorder_group
Cl1 Cl -0.17361(2) 0.94899(5) 0.35078(2) 0.02373(10) Uani 1 1 d . . . . .
Cl2 Cl -0.13096(3) 0.74583(5) 0.45951(2) 0.02633(10) Uani 1 1 d . . . . .
O4 O 0.27720(8) 0.77002(13) 0.48721(4) 0.0216(2) Uani 1 1 d . . . . .
O6 O 0.48347(7) 0.73741(13) 0.44932(4) 0.0221(2) Uani 1 1 d . . . . .
O1 O 0.32082(7) 0.74537(12) 0.28460(4) 0.0174(2) Uani 1 1 d . . . . .
O2 O 0.73538(7) 0.34709(13) 0.31235(4) 0.0209(2) Uani 1 1 d . . . . .
O5 O 0.46533(8) 0.98756(13) 0.39465(5) 0.0259(2) Uani 1 1 d . . . . .
O3 O 0.25580(9) 0.50854(13) 0.43946(4) 0.0254(2) Uani 1 1 d . . . . .
N1 N 0.34634(8) 0.63654(15) 0.33802(5) 0.0157(2) Uani 1 1 d . . . . .
C2 C 0.25507(10) 0.89636(17) 0.36279(6) 0.0156(3) Uani 1 1 d . . . . .
C19 C 0.64222(10) 0.42896(18) 0.31765(6) 0.0174(3) Uani 1 1 d . . . . .
C12 C 0.28454(10) 0.65990(18) 0.44060(6) 0.0163(3) Uani 1 1 d . . . . .
C21 C 0.52381(10) 0.67183(18) 0.30465(6) 0.0178(3) Uani 1 1 d . . . . .
H21 H 0.5091 0.7871 0.2917 0.021 Uiso 1 1 calc R . . . .
C14 C 0.43353(10) 0.84767(18) 0.41136(6) 0.0173(3) Uani 1 1 d . . . . .
C1 C 0.33166(10) 0.76228(17) 0.38922(6) 0.0151(3) Uani 1 1 d . . . . .
C16 C 0.44829(10) 0.56988(18) 0.33029(6) 0.0158(3) Uani 1 1 d . . . . .
C3 C 0.22448(10) 1.04414(17) 0.38903(6) 0.0171(3) Uani 1 1 d . . . . .
H3 H 0.2527 1.0720 0.4268 0.021 Uiso 1 1 calc R . . . .
C20 C 0.62124(10) 0.60177(18) 0.29840(6) 0.0181(3) Uani 1 1 d . . . . .
H20 H 0.6718 0.6699 0.2815 0.022 Uiso 1 1 calc R . . . .
C18 C 0.56677(11) 0.32654(18) 0.34305(6) 0.0193(3) Uani 1 1 d . . . . .
H18 H 0.5814 0.2112 0.3559 0.023 Uiso 1 1 calc R . . . .
C8 C 0.01883(10) 0.79070(18) 0.37448(6) 0.0178(3) Uani 1 1 d . . . . .
H8 H 0.0474 0.6872 0.3961 0.021 Uiso 1 1 calc R . . . .
C17 C 0.46970(10) 0.39674(18) 0.34911(6) 0.0181(3) Uani 1 1 d . . . . .
H17 H 0.4190 0.3281 0.3657 0.022 Uiso 1 1 calc R . . . .
C6 C 0.02014(10) 0.96217(18) 0.41166(6) 0.0188(3) Uani 1 1 d . . . . .
H6 H 0.0493 0.9465 0.4524 0.023 Uiso 1 1 calc R . . . .
C10 C 0.13690(10) 0.70730(18) 0.29162(6) 0.0183(3) Uani 1 1 d . . . . .
H10A H 0.1501 0.6025 0.3162 0.022 Uiso 1 1 calc R . . . .
H10B H 0.1320 0.6686 0.2502 0.022 Uiso 1 1 calc R . . . .
C11 C 0.22825(10) 0.83371(18) 0.29970(6) 0.0163(3) Uani 1 1 d . . . . .
H11 H 0.2173 0.9375 0.2736 0.020 Uiso 1 1 calc R . . . .
C9 C 0.03353(10) 0.78580(18) 0.30764(6) 0.0182(3) Uani 1 1 d . . . . .
H9A H 0.0280 0.9060 0.2919 0.022 Uiso 1 1 calc R . . . .
H9B H -0.0208 0.7154 0.2885 0.022 Uiso 1 1 calc R . . . .
C4 C 0.14661(11) 1.16893(18) 0.36100(6) 0.0196(3) Uani 1 1 d . . . . .
H4A H 0.1424 1.1491 0.3181 0.024 Uiso 1 1 calc R . . . .
H4B H 0.1691 1.2907 0.3679 0.024 Uiso 1 1 calc R . . . .
C5 C 0.03876(11) 1.14501(18) 0.38601(6) 0.0210(3) Uani 1 1 d . . . . .
H5A H 0.0296 1.2333 0.4170 0.025 Uiso 1 1 calc R . . . .
H5B H -0.0122 1.1677 0.3541 0.025 Uiso 1 1 calc R . . . .
C7 C -0.07760(11) 0.86153(19) 0.39976(6) 0.0202(3) Uani 1 1 d . . . . .
C22 C 0.81982(11) 0.46047(19) 0.30077(7) 0.0221(3) Uani 1 1 d . . . . .
H22A H 0.8104 0.5113 0.2615 0.033 Uiso 1 1 calc GR . . . .
H22B H 0.8819 0.3923 0.3030 0.033 Uiso 1 1 calc GR . . . .
H22C H 0.8239 0.5541 0.3300 0.033 Uiso 1 1 calc GR . . . .
C13 C 0.23119(14) 0.6950(2) 0.53901(6) 0.0296(3) Uani 1 1 d . . . . .
H13A H 0.1617 0.6621 0.5288 0.044 Uiso 1 1 calc GR . . . .
H13B H 0.2323 0.7816 0.5706 0.044 Uiso 1 1 calc GR . . . .
H13C H 0.2689 0.5913 0.5521 0.044 Uiso 1 1 calc GR . . . .
C15 C 0.58725(12) 0.7894(2) 0.46679(8) 0.0322(4) Uani 1 1 d . . . . .
H15A H 0.6288 0.7853 0.4325 0.048 Uiso 1 1 calc GR . . . .
H15B H 0.6144 0.7091 0.4969 0.048 Uiso 1 1 calc GR . . . .
H15C H 0.5872 0.9084 0.4826 0.048 Uiso 1 1 calc GR . . . .

loop_
_atom_site_aniso_label
_atom_site_aniso_U_11
_atom_site_aniso_U_22
_atom_site_aniso_U_33
_atom_site_aniso_U_23
_atom_site_aniso_U_13
_atom_site_aniso_U_12
Cl1 0.01791(17) 0.02873(19) 0.02429(17) -0.00402(13) -0.00206(12) 0.00546(13)
Cl2 0.02351(18) 0.0332(2) 0.02282(18) 0.00018(13) 0.00671(13) -0.00352(14)
O4 0.0302(5) 0.0202(5) 0.0147(5) -0.0004(4) 0.0059(4) -0.0002(4)
O6 0.0170(5) 0.0266(5) 0.0223(5) -0.0007(4) -0.0050(4) 0.0012(4)
O1 0.0167(5) 0.0228(5) 0.0128(4) 0.0028(4) 0.0019(3) 0.0042(4)
O2 0.0165(5) 0.0187(5) 0.0279(5) 0.0023(4) 0.0043(4) 0.0036(4)
O5 0.0192(5) 0.0196(5) 0.0389(6) -0.0002(4) 0.0018(4) -0.0044(4)
O3 0.0352(6) 0.0204(5) 0.0209(5) 0.0004(4) 0.0050(4) -0.0069(4)
N1 0.0165(5) 0.0173(5) 0.0131(5) 0.0005(4) 0.0007(4) 0.0019(4)
C2 0.0132(6) 0.0168(6) 0.0167(6) 0.0022(5) 0.0005(5) -0.0022(5)
C19 0.0161(6) 0.0196(7) 0.0163(6) -0.0025(5) 0.0008(5) 0.0025(5)
C12 0.0160(6) 0.0180(7) 0.0148(6) 0.0006(5) -0.0006(5) 0.0012(5)
C21 0.0192(7) 0.0155(6) 0.0190(6) 0.0007(5) 0.0026(5) 0.0011(5)
C14 0.0153(6) 0.0191(7) 0.0177(6) -0.0039(5) 0.0017(5) 0.0007(5)
C1 0.0151(6) 0.0154(6) 0.0149(6) -0.0008(5) 0.0010(5) -0.0006(5)
C16 0.0155(6) 0.0184(6) 0.0137(6) -0.0019(5) 0.0010(5) 0.0009(5)
C3 0.0165(6) 0.0170(6) 0.0179(6) -0.0002(5) 0.0004(5) -0.0023(5)
C20 0.0169(6) 0.0185(6) 0.0191(6) 0.0008(5) 0.0038(5) -0.0013(5)
C18 0.0212(7) 0.0162(6) 0.0206(6) 0.0021(5) 0.0007(5) 0.0017(5)
C8 0.0153(6) 0.0184(6) 0.0196(7) 0.0010(5) 0.0007(5) 0.0007(5)
C17 0.0188(7) 0.0186(6) 0.0170(6) 0.0007(5) 0.0023(5) -0.0026(5)
C6 0.0179(7) 0.0216(7) 0.0170(6) -0.0013(5) 0.0007(5) 0.0026(5)
C10 0.0182(7) 0.0187(6) 0.0178(6) -0.0023(5) -0.0007(5) 0.0014(5)
C11 0.0155(6) 0.0178(6) 0.0156(6) 0.0012(5) 0.0013(5) 0.0025(5)
C9 0.0167(6) 0.0197(6) 0.0180(6) -0.0020(5) -0.0002(5) 0.0002(5)
C4 0.0226(7) 0.0157(6) 0.0205(6) 0.0010(5) 0.0011(5) 0.0007(5)
C5 0.0200(7) 0.0189(7) 0.0238(7) -0.0023(5) -0.0009(5) 0.0048(5)
C7 0.0185(7) 0.0242(7) 0.0180(6) -0.0003(5) 0.0023(5) 0.0013(5)
C22 0.0153(7) 0.0231(7) 0.0279(7) -0.0016(6) 0.0021(5) 0.0013(5)
C13 0.0414(9) 0.0307(8) 0.0176(7) 0.0026(6) 0.0116(6) 0.0009(7)
C15 0.0175(7) 0.0418(9) 0.0362(9) -0.0099(7) -0.0094(6) 0.0026(7)

loop_
_atom_type_symbol
_atom_type_description
_atom_type_scat_dispersion_real
_atom_type_scat_dispersion_imag
_atom_type_scat_source
C C 0.0181 0.0091 'International Tables Vol C Tables 4.2.6.8 and 6.1.1.4'
H H 0.0000 0.0000 'International Tables Vol C Tables 4.2.6.8 and 6.1.1.4'
Cl Cl 0.3639 0.7018 'International Tables Vol C Tables 4.2.6.8 and 6.1.1.4'
N N 0.0311 0.0180 'International Tables Vol C Tables 4.2.6.8 and 6.1.1.4'
O O 0.0492 0.0322 'International Tables Vol C Tables 4.2.6.8 and 6.1.1.4'

loop_
_geom_angle_atom_site_label_1
_geom_angle_atom_site_label_2
_geom_angle_atom_site_label_3
_geom_angle
_geom_angle_site_symmetry_1
_geom_angle_site_symmetry_3
_geom_angle_publ_flag
C12 O4 C13 115.56(11) . . ?
C14 O6 C15 115.50(12) . . ?
C11 O1 N1 103.23(9) . . ?
C19 O2 C22 116.47(11) . . ?
O1 N1 C1 103.75(9) . . ?
C16 N1 O1 105.83(9) . . ?
C16 N1 C1 117.34(10) . . ?
C3 C2 C1 126.04(12) . . ?
C3 C2 C11 127.64(12) . . ?
C11 C2 C1 106.16(11) . . ?
O2 C19 C20 123.64(12) . . ?
O2 C19 C18 115.85(12) . . ?
C20 C19 C18 120.50(12) . . ?
O4 C12 C1 108.63(11) . . ?
O3 C12 O4 124.76(12) . . ?
O3 C12 C1 126.57(12) . . ?
C16 C21 H21 119.9 . . ?
C20 C21 H21 119.9 . . ?
C20 C21 C16 120.23(12) . . ?
O6 C14 C1 109.80(11) . . ?
O5 C14 O6 125.15(12) . . ?
O5 C14 C1 124.95(12) . . ?
N1 C1 C2 102.92(10) . . ?
N1 C1 C12 108.99(10) . . ?
N1 C1 C14 111.60(10) . . ?
C2 C1 C12 110.04(11) . . ?
C2 C1 C14 113.30(11) . . ?
C12 C1 C14 109.76(10) . . ?
C21 C16 N1 122.38(12) . . ?
C17 C16 N1 117.57(12) . . ?
C17 C16 C21 120.05(12) . . ?
C2 C3 H3 118.3 . . ?
C2 C3 C4 123.38(12) . . ?
C4 C3 H3 118.3 . . ?
C19 C20 C21 119.38(13) . . ?
C19 C20 H20 120.3 . . ?
C21 C20 H20 120.3 . . ?
C19 C18 H18 120.0 . . ?
C17 C18 C19 119.95(12) . . ?
C17 C18 H18 120.0 . . ?
C6 C8 H8 113.8 . . ?
C9 C8 H8 113.8 . . ?
C9 C8 C6 123.83(12) . . ?
C7 C8 H8 113.8 . . ?
C7 C8 C6 59.20(9) . . ?
C7 C8 C9 121.66(11) . . ?
C16 C17 H17 120.1 . . ?
C18 C17 C16 119.89(12) . . ?
C18 C17 H17 120.1 . . ?
C8 C6 H6 113.5 . . ?
C5 C6 C8 123.70(11) . . ?
C5 C6 H6 113.5 . . ?
C7 C6 C8 59.43(9) . . ?
C7 C6 H6 113.5 . . ?
C7 C6 C5 122.73(12) . . ?
H10A C10 H10B 107.5 . . ?
C11 C10 H10A 108.5 . . ?
C11 C10 H10B 108.5 . . ?
C11 C10 C9 115.28(11) . . ?
C9 C10 H10A 108.5 . . ?
C9 C10 H10B 108.5 . . ?
O1 C11 C2 101.51(10) . . ?
O1 C11 C10 110.43(10) . . ?
O1 C11 H11 109.3 . . ?
C2 C11 C10 116.77(11) . . ?
C2 C11 H11 109.3 . . ?
C10 C11 H11 109.3 . . ?
C8 C9 C10 113.06(11) . . ?
C8 C9 H9A 109.0 . . ?
C8 C9 H9B 109.0 . . ?
C10 C9 H9A 109.0 . . ?
C10 C9 H9B 109.0 . . ?
H9A C9 H9B 107.8 . . ?
C3 C4 H4A 109.0 . . ?
C3 C4 H4B 109.0 . . ?
C3 C4 C5 112.89(11) . . ?
H4A C4 H4B 107.8 . . ?
C5 C4 H4A 109.0 . . ?
C5 C4 H4B 109.0 . . ?
C6 C5 C4 113.98(11) . . ?
C6 C5 H5A 108.8 . . ?
C6 C5 H5B 108.8 . . ?
C4 C5 H5A 108.8 . . ?
C4 C5 H5B 108.8 . . ?
H5A C5 H5B 107.7 . . ?
Cl1 C7 Cl2 111.11(8) . . ?
C8 C7 Cl1 119.14(10) . . ?
C8 C7 Cl2 118.57(10) . . ?
C6 C7 Cl1 120.23(10) . . ?
C6 C7 Cl2 118.48(10) . . ?
C6 C7 C8 61.37(9) . . ?
O2 C22 H22A 109.5 . . ?
O2 C22 H22B 109.5 . . ?
O2 C22 H22C 109.5 . . ?
H22A C22 H22B 109.5 . . ?
H22A C22 H22C 109.5 . . ?
H22B C22 H22C 109.5 . . ?
O4 C13 H13A 109.5 . . ?
O4 C13 H13B 109.5 . . ?
O4 C13 H13C 109.5 . . ?
H13A C13 H13B 109.5 . . ?
H13A C13 H13C 109.5 . . ?
H13B C13 H13C 109.5 . . ?
O6 C15 H15A 109.5 . . ?
O6 C15 H15B 109.5 . . ?
O6 C15 H15C 109.5 . . ?
H15A C15 H15B 109.5 . . ?
H15A C15 H15C 109.5 . . ?
H15B C15 H15C 109.5 . . ?

loop_
_geom_bond_atom_site_label_1
_geom_bond_atom_site_label_2
_geom_bond_distance
_geom_bond_site_symmetry_2
_geom_bond_publ_flag
Cl1 C7 1.7571(14) . ?
Cl2 C7 1.7635(14) . ?
O4 C12 1.3369(16) . ?
O4 C13 1.4434(17) . ?
O6 C14 1.3354(17) . ?
O6 C15 1.4500(18) . ?
O1 N1 1.4732(14) . ?
O1 C11 1.4342(16) . ?
O2 C19 1.3749(16) . ?
O2 C22 1.4272(17) . ?
O5 C14 1.1953(17) . ?
O3 C12 1.1964(17) . ?
N1 C1 1.5026(16) . ?
N1 C16 1.4424(17) . ?
C2 C1 1.5211(18) . ?
C2 C3 1.3249(19) . ?
C2 C11 1.5136(18) . ?
C19 C20 1.390(2) . ?
C19 C18 1.392(2) . ?
C12 C1 1.5342(18) . ?
C21 H21 0.9300 . ?
C21 C16 1.3932(19) . ?
C21 C20 1.3918(19) . ?
C14 C1 1.5410(18) . ?
C16 C17 1.3905(19) . ?
C3 H3 0.9300 . ?
C3 C4 1.5006(19) . ?
C20 H20 0.9300 . ?
C18 H18 0.9300 . ?
C18 C17 1.387(2) . ?
C8 H8 0.9800 . ?
C8 C6 1.5317(19) . ?
C8 C9 1.5161(18) . ?
C8 C7 1.5024(19) . ?
C17 H17 0.9300 . ?
C6 H6 0.9800 . ?
C6 C5 1.511(2) . ?
C6 C7 1.4989(19) . ?
C10 H10A 0.9700 . ?
C10 H10B 0.9700 . ?
C10 C11 1.5305(19) . ?
C10 C9 1.5323(19) . ?
C11 H11 0.9800 . ?
C9 H9A 0.9700 . ?
C9 H9B 0.9700 . ?
C4 H4A 0.9700 . ?
C4 H4B 0.9700 . ?
C4 C5 1.551(2) . ?
C5 H5A 0.9700 . ?
C5 H5B 0.9700 . ?
C22 H22A 0.9600 . ?
C22 H22B 0.9600 . ?
C22 H22C 0.9600 . ?
C13 H13A 0.9600 . ?
C13 H13B 0.9600 . ?
C13 H13C 0.9600 . ?
C15 H15A 0.9600 . ?
C15 H15B 0.9600 . ?
C15 H15C 0.9600 . ?

loop_
_geom_torsion_atom_site_label_1
_geom_torsion_atom_site_label_2
_geom_torsion_atom_site_label_3
_geom_torsion_atom_site_label_4
_geom_torsion
_geom_torsion_site_symmetry_1
_geom_torsion_site_symmetry_2
_geom_torsion_site_symmetry_3
_geom_torsion_site_symmetry_4
_geom_torsion_publ_flag
O4 C12 C1 N1 176.46(10) . . . . ?
O4 C12 C1 C2 -71.38(13) . . . . ?
O4 C12 C1 C14 53.96(14) . . . . ?
O6 C14 C1 N1 -83.11(13) . . . . ?
O6 C14 C1 C2 161.27(11) . . . . ?
O6 C14 C1 C12 37.83(14) . . . . ?
O1 N1 C1 C2 25.18(12) . . . . ?
O1 N1 C1 C12 141.97(10) . . . . ?
O1 N1 C1 C14 -96.64(11) . . . . ?
O1 N1 C16 C21 37.47(15) . . . . ?
O1 N1 C16 C17 -142.07(11) . . . . ?
O2 C19 C20 C21 178.74(12) . . . . ?
O2 C19 C18 C17 -178.72(12) . . . . ?
O5 C14 C1 N1 93.34(15) . . . . ?
O5 C14 C1 C2 -22.27(19) . . . . ?
O5 C14 C1 C12 -145.72(13) . . . . ?
O3 C12 C1 N1 -5.64(18) . . . . ?
O3 C12 C1 C2 106.51(15) . . . . ?
O3 C12 C1 C14 -128.15(14) . . . . ?
N1 O1 C11 C2 45.86(11) . . . . ?
N1 O1 C11 C10 -78.63(11) . . . . ?
N1 C16 C17 C18 -179.59(11) . . . . ?
C2 C3 C4 C5 100.96(15) . . . . ?
C19 C18 C17 C16 -0.6(2) . . . . ?
C21 C16 C17 C18 0.86(19) . . . . ?
C1 N1 C16 C21 -77.67(15) . . . . ?
C1 N1 C16 C17 102.79(13) . . . . ?
C1 C2 C3 C4 -178.52(12) . . . . ?
C1 C2 C11 O1 -29.56(12) . . . . ?
C1 C2 C11 C10 90.55(13) . . . . ?
C16 N1 C1 C2 141.46(11) . . . . ?
C16 N1 C1 C12 -101.75(12) . . . . ?
C16 N1 C1 C14 19.63(15) . . . . ?
C16 C21 C20 C19 0.4(2) . . . . ?
C3 C2 C1 N1 -173.45(12) . . . . ?
C3 C2 C1 C12 70.51(16) . . . . ?
C3 C2 C1 C14 -52.78(18) . . . . ?
C3 C2 C11 O1 146.12(13) . . . . ?
C3 C2 C11 C10 -93.77(16) . . . . ?
C3 C4 C5 C6 -24.58(16) . . . . ?
C20 C19 C18 C17 0.2(2) . . . . ?
C20 C21 C16 N1 179.71(11) . . . . ?
C20 C21 C16 C17 -0.8(2) . . . . ?
C18 C19 C20 C21 -0.1(2) . . . . ?
C8 C6 C5 C4 -63.81(17) . . . . ?
C8 C6 C7 Cl1 -108.90(12) . . . . ?
C8 C6 C7 Cl2 108.89(12) . . . . ?
C6 C8 C9 C10 108.54(14) . . . . ?
C6 C8 C7 Cl1 110.63(12) . . . . ?
C6 C8 C7 Cl2 -108.75(11) . . . . ?
C11 O1 N1 C1 -45.58(11) . . . . ?
C11 O1 N1 C16 -169.69(10) . . . . ?
C11 C2 C1 N1 2.32(13) . . . . ?
C11 C2 C1 C12 -113.72(11) . . . . ?
C11 C2 C1 C14 122.99(11) . . . . ?
C11 C2 C3 C4 6.6(2) . . . . ?
C11 C10 C9 C8 -78.47(15) . . . . ?
C9 C8 C6 C5 -1.5(2) . . . . ?
C9 C8 C6 C7 109.64(14) . . . . ?
C9 C8 C7 Cl1 -2.56(18) . . . . ?
C9 C8 C7 Cl2 138.06(11) . . . . ?
C9 C8 C7 C6 -113.20(14) . . . . ?
C9 C10 C11 O1 178.84(10) . . . . ?
C9 C10 C11 C2 63.60(15) . . . . ?
C5 C6 C7 Cl1 3.83(18) . . . . ?
C5 C6 C7 Cl2 -138.39(11) . . . . ?
C5 C6 C7 C8 112.73(14) . . . . ?
C7 C8 C6 C5 -111.16(15) . . . . ?
C7 C8 C9 C10 -179.57(12) . . . . ?
C7 C6 C5 C4 -136.47(13) . . . . ?
C22 O2 C19 C20 16.28(18) . . . . ?
C22 O2 C19 C18 -164.83(12) . . . . ?
C13 O4 C12 O3 0.3(2) . . . . ?
C13 O4 C12 C1 178.23(11) . . . . ?
C15 O6 C14 O5 -5.2(2) . . . . ?
C15 O6 C14 C1 171.27(11) . . . . ?
